data_7710940
loop_
_publ_author_name
'Ranjan, Rishi'
'Chakraborty, Argha'
'Kyarikwal, Reena'
'Ganguly, Rakesh'
'Mukhopadhyay, Suman'

_publ_section_title
;
 Binuclear Cu(II) complex as an efficient Photocatalyst for N-alkylation
 of aromatic amines
;
_journal_name_full 'Dalton Transactions'
_journal_paper_doi 10.1039/D2DT01771G
_journal_year 2022
_chemical_formula_sum 'C30 H40 Cl4 Cu2 N4 O8'
_chemical_formula_weight 853.54
_space_group_crystal_system monoclinic
_space_group_IT_number 14
_space_group_name_Hall '-P 2yn'
_space_group_name_H-M_alt 'P 1 21/n 1'
_atom_sites_solution_hydrogens geom
_audit_update_record
;
2022-07-15 deposited with the CCDC.	2022-08-09 downloaded from the CCDC.
;
_cell_angle_alpha 90
_cell_angle_beta 102.3293(13)
_cell_angle_gamma 90
_cell_formula_units_Z 2
_cell_length_a 10.4399(4)
_cell_length_b 14.9215(5)
_cell_length_c 11.5303(5)
_cell_measurement_reflns_used 4318
_cell_measurement_temperature 148(2)
_cell_measurement_theta_max 28.2652
_cell_measurement_theta_min 2.2654
_cell_volume 1754.75(12)
_computing_cell_refinement 'SAINT V8.38A (Bruker AXS Inc., 2017)'
_computing_data_collection 'APEX3 (Bruker AXS Inc., 2018)'
_computing_data_reduction 'SAINT V8.38A (Bruker AXS Inc., 2017)'
_computing_molecular_graphics 'XP (Bruker AXS Inc., 2018)'
_computing_publication_material 'APEX3 (Bruker AXS Inc., 2018)'
_computing_structure_refinement 'SHELXL-2019/1 (Sheldrick, 2019)'
_computing_structure_solution 'XS, VERSION 2013/1'
_diffrn_ambient_temperature 148.(2)
_diffrn_detector_area_resol_mean 7.4074
_diffrn_measured_fraction_theta_full 1.000
_diffrn_measured_fraction_theta_max 1.000
_diffrn_measurement_device_type 'Photon II CPADs detector'
_diffrn_measurement_method 'phi and omega scans'
_diffrn_radiation_monochromator 'Multilayer Mirror'
_diffrn_radiation_type MoK\a
_diffrn_radiation_wavelength 0.71073
_diffrn_reflns_av_R_equivalents 0.1172
_diffrn_reflns_av_unetI/netI 0.0666
_diffrn_reflns_Laue_measured_fraction_full 1.000
_diffrn_reflns_Laue_measured_fraction_max 1.000
_diffrn_reflns_limit_h_max 13
_diffrn_reflns_limit_h_min -13
_diffrn_reflns_limit_k_max 19
_diffrn_reflns_limit_k_min -19
_diffrn_reflns_limit_l_max 15
_diffrn_reflns_limit_l_min -15
_diffrn_reflns_number 35789
_diffrn_reflns_point_group_measured_fraction_full 1.000
_diffrn_reflns_point_group_measured_fraction_max 1.000
_diffrn_reflns_theta_full 25.242
_diffrn_reflns_theta_max 28.296
_diffrn_reflns_theta_min 2.265
_diffrn_source 'Incoatec microfocus source'
_diffrn_source_type 'Bruker D8 Quest'
_exptl_absorpt_coefficient_mu 1.571
_exptl_absorpt_correction_T_max 0.94
_exptl_absorpt_correction_T_min 0.82
_exptl_absorpt_correction_type multi-scan
_exptl_absorpt_process_details
;
SADABS-2016/2 - Bruker AXS area detector scaling and absorption correction
;
_exptl_crystal_colour green
_exptl_crystal_density_diffrn 1.615
_exptl_crystal_description block
_exptl_crystal_F_000 876
_exptl_crystal_size_max 0.100
_exptl_crystal_size_mid 0.060
_exptl_crystal_size_min 0.040
_refine_diff_density_max 0.564
_refine_diff_density_min -0.513
_refine_diff_density_rms 0.109
_refine_ls_extinction_method none
_refine_ls_goodness_of_fit_ref 1.109
_refine_ls_hydrogen_treatment constr
_refine_ls_matrix_type full
_refine_ls_number_parameters 219
_refine_ls_number_reflns 4353
_refine_ls_number_restraints 0
_refine_ls_restrained_S_all 1.109
_refine_ls_R_factor_all 0.0889
_refine_ls_R_factor_gt 0.0426
_refine_ls_shift/su_max 0.000
_refine_ls_shift/su_mean 0.000
_refine_ls_structure_factor_coef Fsqd
_refine_ls_weighting_details 'w=1/[\s^2^(Fo^2^)+(0.0267P)^2^+1.2164P] where P=(Fo^2^+2Fc^2^)/3'
_refine_ls_weighting_scheme calc
_refine_ls_wR_factor_gt 0.0754
_refine_ls_wR_factor_ref 0.0946
_reflns_Friedel_coverage 0.000
_reflns_number_gt 2962
_reflns_number_total 4353
_reflns_threshold_expression 'I > 2\s(I)'
_cod_data_source_file d2dt01771g2.cif
_cod_data_source_block rgsm1m
_cod_depositor_comments
;
The following automatic conversions were performed:

data item '_exptl_absorpt_correction_type' value 'Multi-Scan' was
changed to 'multi-scan' in accordance with the
/home/data/users/saulius/crontab/automatic-downloads/rss-feeds/RSC/lib/dictionaries/cif_core.dic
dictionary named 'cif_core.dic' version 2.4.2 last updated on
2011-04-26.

Automatic conversion script
Id: cif_fix_values 7556 2019-12-06 15:28:31Z antanas 
;
_cod_original_sg_symbol_H-M 'P 21/n'
_cod_database_code 7710940
_shelx_space_group_comment
;
The symmetry employed for this shelxl refinement is uniquely defined
by the following loop, which should always be used as a source of
symmetry information in preference to the above space-group names.
They are only intended as comments.
;
_shelx_estimated_absorpt_t_min 0.859
_shelx_estimated_absorpt_t_max 0.940

loop_
_space_group_symop_operation_xyz
'x, y, z'
'-x+1/2, y+1/2, -z+1/2'
'-x, -y, -z'
'x-1/2, -y-1/2, z-1/2'

loop_
_atom_site_label
_atom_site_type_symbol
_atom_site_fract_x
_atom_site_fract_y
_atom_site_fract_z
_atom_site_U_iso_or_equiv
_atom_site_adp_type
_atom_site_occupancy
_atom_site_site_symmetry_order
_atom_site_calc_flag
_atom_site_refinement_flags_posn
_atom_site_refinement_flags_adp
_atom_site_refinement_flags_occupancy
_atom_site_disorder_assembly
_atom_site_disorder_group
Cu1 Cu 0.45595(4) 0.10280(3) 0.99299(3) 0.01755(11) Uani 1 1 d . . . . .
C1 C 0.3687(3) 0.0204(2) 0.7737(3) 0.0190(7) Uani 1 1 d . . . . .
C2 C 0.2451(3) -0.0028(2) 0.7041(3) 0.0198(7) Uani 1 1 d . . . . .
C3 C 0.2123(3) 0.0089(2) 0.5824(3) 0.0223(7) Uani 1 1 d . . . . .
H3 H 0.129215 -0.009776 0.538031 0.027 Uiso 1 1 calc R U . . .
C4 C 0.3028(3) 0.0484(2) 0.5266(3) 0.0215(7) Uani 1 1 d . . . . .
C5 C 0.4211(3) 0.0789(2) 0.5912(3) 0.0201(7) Uani 1 1 d . . . . .
H5 H 0.480032 0.109140 0.552223 0.024 Uiso 1 1 calc R U . . .
C6 C 0.4549(3) 0.0656(2) 0.7133(3) 0.0195(7) Uani 1 1 d . . . . .
C7 C 0.5849(3) 0.0966(2) 0.7842(3) 0.0196(7) Uani 1 1 d . . . . .
H7A H 0.639827 0.043817 0.813361 0.024 Uiso 1 1 calc R U . . .
H7B H 0.630547 0.131804 0.732451 0.024 Uiso 1 1 calc R U . . .
C8 C 0.6976(3) 0.1698(2) 0.9681(3) 0.0235(7) Uani 1 1 d . . . . .
H8A H 0.753336 0.207567 0.928292 0.028 Uiso 1 1 calc R U . . .
H8B H 0.743952 0.112707 0.991910 0.028 Uiso 1 1 calc R U . . .
C9 C 0.6698(3) 0.2185(2) 1.0776(3) 0.0241(7) Uani 1 1 d . . . . .
H9A H 0.708941 0.184813 1.150579 0.029 Uiso 1 1 calc R U . . .
H9B H 0.708803 0.279203 1.083651 0.029 Uiso 1 1 calc R U . . .
C10 C 0.4765(3) 0.2847(2) 0.9619(3) 0.0245(8) Uani 1 1 d . . . . .
H10A H 0.520876 0.343653 0.974942 0.029 Uiso 1 1 calc R U . . .
H10B H 0.380969 0.294346 0.952221 0.029 Uiso 1 1 calc R U . . .
C11 C 0.5058(3) 0.2397(2) 0.8501(3) 0.0242(7) Uani 1 1 d . . . . .
H11A H 0.423441 0.230544 0.790366 0.029 Uiso 1 1 calc R U . . .
H11B H 0.564710 0.278121 0.814726 0.029 Uiso 1 1 calc R U . . .
C12 C 0.4888(3) 0.2599(2) 1.1729(3) 0.0278(8) Uani 1 1 d . . . . .
H12A H 0.394138 0.274655 1.154334 0.033 Uiso 1 1 calc R U . . .
H12B H 0.537835 0.315990 1.196836 0.033 Uiso 1 1 calc R U . . .
C13 C 0.5161(4) 0.1945(2) 1.2765(3) 0.0300(8) Uani 1 1 d . . . . .
H13A H 0.463600 0.139347 1.255310 0.036 Uiso 1 1 calc R U . . .
H13B H 0.610032 0.177675 1.294397 0.036 Uiso 1 1 calc R U . . .
C14 C 0.2138(3) 0.1215(2) 1.0253(3) 0.0232(7) Uani 1 1 d . . . . .
C15 C 0.0910(3) 0.1042(3) 1.0716(3) 0.0346(9) Uani 1 1 d . . . . .
H15A H 0.071583 0.156673 1.116028 0.052 Uiso 1 1 calc R U . . .
H15B H 0.104450 0.051811 1.124074 0.052 Uiso 1 1 calc R U . . .
H15C H 0.017355 0.092916 1.004771 0.052 Uiso 1 1 calc R U . . .
Cl1 Cl 0.12606(8) -0.04632(6) 0.77318(8) 0.0270(2) Uani 1 1 d . . . . .
Cl2 Cl 0.26138(9) 0.06205(6) 0.37299(7) 0.0307(2) Uani 1 1 d . . . . .
N1 N 0.5695(2) 0.15233(17) 0.8864(2) 0.0182(6) Uani 1 1 d . . . . .
N2 N 0.5255(3) 0.22474(18) 1.0648(2) 0.0217(6) Uani 1 1 d . . . . .
O1 O 0.4008(2) 0.00126(14) 0.88880(19) 0.0183(5) Uani 1 1 d . . . . .
O2 O 0.3169(2) 0.08178(14) 1.0786(2) 0.0226(5) Uani 1 1 d . . . . .
O3 O 0.2097(2) 0.17255(17) 0.9394(2) 0.0349(6) Uani 1 1 d . . . . .
O4 O 0.4834(3) 0.23486(18) 1.3776(2) 0.0376(7) Uani 1 1 d . . . . .
H4 H 0.544338 0.269191 1.410073 0.056 Uiso 1 1 calc R U . . .

loop_
_atom_site_aniso_label
_atom_site_aniso_U_11
_atom_site_aniso_U_22
_atom_site_aniso_U_33
_atom_site_aniso_U_23
_atom_site_aniso_U_13
_atom_site_aniso_U_12
Cu1 0.01660(19) 0.01773(19) 0.0192(2) -0.00001(17) 0.00582(15) -0.00103(16)
C1 0.0208(16) 0.0162(15) 0.0209(17) -0.0017(13) 0.0064(13) -0.0004(13)
C2 0.0174(15) 0.0204(16) 0.0227(18) 0.0027(13) 0.0070(14) -0.0006(13)
C3 0.0198(16) 0.0202(17) 0.0241(18) -0.0013(14) -0.0013(14) 0.0028(13)
C4 0.0273(18) 0.0224(17) 0.0152(17) 0.0004(13) 0.0058(14) 0.0063(14)
C5 0.0197(16) 0.0202(16) 0.0223(18) 0.0015(13) 0.0087(14) 0.0030(13)
C6 0.0194(16) 0.0175(15) 0.0214(17) 0.0000(13) 0.0037(13) 0.0011(13)
C7 0.0169(15) 0.0234(16) 0.0196(17) 0.0002(14) 0.0063(13) -0.0019(13)
C8 0.0173(16) 0.0314(19) 0.0210(18) 0.0020(15) 0.0025(14) -0.0043(14)
C9 0.0208(17) 0.0253(18) 0.0260(19) -0.0019(15) 0.0042(14) -0.0046(14)
C10 0.0259(18) 0.0142(15) 0.033(2) 0.0034(14) 0.0050(15) -0.0003(14)
C11 0.0302(18) 0.0172(16) 0.0246(19) 0.0049(14) 0.0043(15) 0.0012(14)
C12 0.0284(19) 0.0263(18) 0.029(2) -0.0056(15) 0.0076(16) -0.0035(15)
C13 0.039(2) 0.0286(19) 0.025(2) -0.0073(15) 0.0110(16) -0.0054(16)
C14 0.0202(17) 0.0285(19) 0.0215(18) -0.0024(14) 0.0061(14) -0.0007(14)
C15 0.0240(18) 0.050(2) 0.032(2) 0.0059(19) 0.0113(16) 0.0036(18)
Cl1 0.0190(4) 0.0342(5) 0.0280(5) 0.0027(4) 0.0055(3) -0.0064(3)
Cl2 0.0345(5) 0.0394(5) 0.0169(4) 0.0003(4) 0.0028(4) 0.0027(4)
N1 0.0191(13) 0.0180(13) 0.0177(14) 0.0005(11) 0.0044(11) -0.0023(11)
N2 0.0191(14) 0.0230(14) 0.0227(15) 0.0003(12) 0.0038(12) 0.0004(12)
O1 0.0197(11) 0.0192(11) 0.0165(12) 0.0007(9) 0.0052(9) -0.0030(9)
O2 0.0183(11) 0.0270(13) 0.0233(13) 0.0023(10) 0.0064(10) 0.0006(10)
O3 0.0265(14) 0.0420(16) 0.0367(16) 0.0160(13) 0.0081(12) 0.0043(12)
O4 0.0392(16) 0.0451(17) 0.0324(16) -0.0162(13) 0.0161(13) -0.0144(13)

loop_
_atom_type_symbol
_atom_type_description
_atom_type_scat_dispersion_real
_atom_type_scat_dispersion_imag
_atom_type_scat_source
C C 0.0033 0.0016 'International Tables Vol C Tables 4.2.6.8 and 6.1.1.4'
H H 0.0000 0.0000 'International Tables Vol C Tables 4.2.6.8 and 6.1.1.4'
Cl Cl 0.1484 0.1585 'International Tables Vol C Tables 4.2.6.8 and 6.1.1.4'
Cu Cu 0.3201 1.2651 'International Tables Vol C Tables 4.2.6.8 and 6.1.1.4'
N N 0.0061 0.0033 'International Tables Vol C Tables 4.2.6.8 and 6.1.1.4'
O O 0.0106 0.0060 'International Tables Vol C Tables 4.2.6.8 and 6.1.1.4'

loop_
_geom_angle_atom_site_label_1
_geom_angle_atom_site_label_2
_geom_angle_atom_site_label_3
_geom_angle
_geom_angle_site_symmetry_1
_geom_angle_site_symmetry_3
_geom_angle_publ_flag
O1 Cu1 O2 91.89(9) . . ?
O1 Cu1 N1 92.53(10) . . ?
O2 Cu1 N1 164.73(10) . . ?
O1 Cu1 N2 165.28(10) . . ?
O2 Cu1 N2 100.08(10) . . ?
N1 Cu1 N2 73.74(11) . . ?
O1 Cu1 O1 84.96(9) . 3_657 ?
O2 Cu1 O1 92.87(8) . 3_657 ?
N1 Cu1 O1 102.07(9) . 3_657 ?
N2 Cu1 O1 102.81(9) . 3_657 ?
O1 C1 C2 121.4(3) . . ?
O1 C1 C6 122.8(3) . . ?
C2 C1 C6 115.8(3) . . ?
C3 C2 C1 123.1(3) . . ?
C3 C2 Cl1 117.8(2) . . ?
C1 C2 Cl1 119.2(2) . . ?
C2 C3 C4 118.7(3) . . ?
C5 C4 C3 120.8(3) . . ?
C5 C4 Cl2 120.7(3) . . ?
C3 C4 Cl2 118.5(3) . . ?
C4 C5 C6 120.3(3) . . ?
C5 C6 C1 120.9(3) . . ?
C5 C6 C7 120.8(3) . . ?
C1 C6 C7 118.2(3) . . ?
N1 C7 C6 111.5(3) . . ?
N1 C8 C9 107.6(3) . . ?
N2 C9 C8 108.3(3) . . ?
N2 C10 C11 108.0(3) . . ?
N1 C11 C10 107.7(3) . . ?
N2 C12 C13 113.4(3) . . ?
O4 C13 C12 109.6(3) . . ?
O3 C14 O2 123.7(3) . . ?
O3 C14 C15 119.9(3) . . ?
O2 C14 C15 116.4(3) . . ?
C7 N1 C11 112.9(2) . . ?
C7 N1 C8 111.5(2) . . ?
C11 N1 C8 108.2(2) . . ?
C7 N1 Cu1 117.20(19) . . ?
C11 N1 Cu1 102.0(2) . . ?
C8 N1 Cu1 104.15(19) . . ?
C12 N2 C9 112.3(3) . . ?
C12 N2 C10 110.7(3) . . ?
C9 N2 C10 106.6(3) . . ?
C12 N2 Cu1 121.3(2) . . ?
C9 N2 Cu1 104.27(19) . . ?
C10 N2 Cu1 100.33(19) . . ?
C1 O1 Cu1 115.34(18) . . ?
C1 O1 Cu1 135.03(19) . 3_657 ?
Cu1 O1 Cu1 95.04(9) . 3_657 ?
C14 O2 Cu1 109.1(2) . . ?

loop_
_geom_bond_atom_site_label_1
_geom_bond_atom_site_label_2
_geom_bond_distance
_geom_bond_site_symmetry_2
_geom_bond_publ_flag
Cu1 O1 1.943(2) . ?
Cu1 O2 1.947(2) . ?
Cu1 N1 2.021(3) . ?
Cu1 N2 2.065(3) . ?
Cu1 O1 2.374(2) 3_657 ?
C1 O1 1.328(4) . ?
C1 C2 1.410(4) . ?
C1 C6 1.420(4) . ?
C2 C3 1.382(5) . ?
C2 Cl1 1.739(3) . ?
C3 C4 1.384(5) . ?
C4 C5 1.377(5) . ?
C4 Cl2 1.743(3) . ?
C5 C6 1.390(4) . ?
C6 C7 1.501(4) . ?
C7 N1 1.479(4) . ?
C8 N1 1.485(4) . ?
C8 C9 1.537(5) . ?
C9 N2 1.485(4) . ?
C10 N2 1.487(4) . ?
C10 C11 1.541(5) . ?
C11 N1 1.483(4) . ?
C12 N2 1.476(4) . ?
C12 C13 1.521(5) . ?
C13 O4 1.417(4) . ?
C14 O3 1.242(4) . ?
C14 O2 1.267(4) . ?
C14 C15 1.513(5) . ?
